data_1530933
loop_
_publ_author_name
'Untenecker, H.'
'Hoppe, R.'

_publ_section_title
;
 Ein neues Oxotellurat, Na4 Te O5, und eine Revision der Struktur von Li4
 Te O5
;
_journal_name_full 'Journal of the Less-Common Metals'
_journal_page_first 79
_journal_page_last 92
_journal_volume 132
_journal_year 1987
_chemical_formula_sum 'Na8 O10 Te2'
_space_group_IT_number 2
_symmetry_space_group_name_Hall '-P 1'
_symmetry_space_group_name_H-M 'P -1'
_cell_angle_alpha 101.31
_cell_angle_beta 102.22
_cell_angle_gamma 109.25
_cell_formula_units_Z 1
_cell_length_a 5.714
_cell_length_b 8.462
_cell_length_c 5.563
_cell_volume 237.660
_citation_journal_id_ASTM JCOMAH
_cod_data_source_file Untenecker_JCOMAH_1987_1446.cif
_cod_data_source_block Na4O5Te1
_cod_depositor_comments
;

2023-04-19
Z value and formula fixed to values more according to usual
chemical conventions.                 miguel
;
_cod_original_formula_units_Z 2
_cod_original_cell_volume 237.6597
_cod_original_formula_sum 'Na4 O5 Te1'
_cod_database_code 1530933

loop_
_symmetry_equiv_pos_as_xyz
x,y,z
-x,-y,-z

loop_
_atom_site_label
_atom_site_type_symbol
_atom_site_fract_x
_atom_site_fract_y
_atom_site_fract_z
_atom_site_occupancy
_atom_site_U_iso_or_equiv
O3 O-2 0.987 0.7649 0.2032 1 0.0
O5 O-2 0.3614 0.1535 0.4018 1 0.0
Te1 Te+6 0.1956 0.2025 0.1048 1 0.0
Na5 Na+1 0.7983 0.3038 0.426 1 0.0
Na1 Na+1 0 0.5 0 1 0.0
O2 O-2 0.8497 0.0382 0.122 1 0.0
O1 O-2 0.5221 0.3161 0.0546 1 0.0
Na4 Na+1 0.6059 0.6 0.2942 1 0.0
O4 O-2 0.1783 0.4027 0.3128 1 0.0
Na3 Na+1 0.422 0.9004 0.2138 1 0.0
Na2 Na+1 0 0 0.5 1 0.0
